data_7033277
loop_
_publ_author_name
'Liu, Lei-Lei'
'Yu, Cai-Xia'
'Ma, Feng-Ji'
'Li, Ya-Ru'
'Han, Jing-Jing'
'Lin, Lu'
'Ma, Lu-Fang'

_publ_section_title
;
 Structural diversity and photocatalytic properties of Cd(II) coordination
 polymers constructed by a flexible V-shaped bipyridyl benzene ligand and
 dicarboxylate derivatives.
;
_journal_issue 4
_journal_name_full 'Dalton transactions (Cambridge, England : 2003)'
_journal_page_first 1636
_journal_page_last 1645
_journal_paper_doi 10.1039/c4dt03271c
_journal_volume 44
_journal_year 2015
_chemical_formula_moiety 'C26 H21 Cd N3 O9'
_chemical_formula_sum 'C26 H21 Cd N3 O9'
_chemical_formula_weight 631.86
_chemical_name_systematic
; 
 ? 
;
_space_group_IT_number 15
_symmetry_cell_setting monoclinic
_symmetry_space_group_name_Hall '-C 2yc'
_symmetry_space_group_name_H-M 'C 1 2/c 1'
_atom_sites_solution_hydrogens geom
_atom_sites_solution_primary direct
_atom_sites_solution_secondary difmap
_audit_creation_method SHELXL-97
_cell_angle_alpha 90.00
_cell_angle_beta 102.14(3)
_cell_angle_gamma 90.00
_cell_formula_units_Z 8
_cell_length_a 15.109(3)
_cell_length_b 13.165(3)
_cell_length_c 25.900(5)
_cell_measurement_reflns_used 6301
_cell_measurement_temperature 296(2)
_cell_measurement_theta_max 26.25
_cell_measurement_theta_min 2.33
_cell_volume 5036.6(19)
_computing_cell_refinement 'Bruker SAINT'
_computing_data_collection 'Bruker APEX2'
_computing_data_reduction 'Bruker SAINT  A '
_computing_molecular_graphics 'Bruker SHELXTL'
_computing_publication_material 'Bruker SHELXTL'
_computing_structure_refinement 'SHELXL-97 (Sheldrick, 1997)'
_computing_structure_solution 'SHELXS-97 (Sheldrick, 1990)'
_diffrn_ambient_temperature 296(2)
_diffrn_measured_fraction_theta_full 0.999
_diffrn_measured_fraction_theta_max 0.999
_diffrn_measurement_device_type 'Bruker APEX-II CCD'
_diffrn_measurement_method '\f and \w scans'
_diffrn_radiation_monochromator graphite
_diffrn_radiation_source 'fine-focus sealed tube'
_diffrn_radiation_type MoK\a
_diffrn_radiation_wavelength 0.71073
_diffrn_reflns_av_R_equivalents 0.0348
_diffrn_reflns_av_sigmaI/netI 0.0313
_diffrn_reflns_limit_h_max 17
_diffrn_reflns_limit_h_min -13
_diffrn_reflns_limit_k_max 15
_diffrn_reflns_limit_k_min -15
_diffrn_reflns_limit_l_max 30
_diffrn_reflns_limit_l_min -30
_diffrn_reflns_number 17497
_diffrn_reflns_theta_full 25.00
_diffrn_reflns_theta_max 25.00
_diffrn_reflns_theta_min 2.07
_diffrn_standards_number 0
_exptl_absorpt_coefficient_mu 0.928
_exptl_absorpt_correction_T_max 0.8361
_exptl_absorpt_correction_T_min 0.7682
_exptl_absorpt_correction_type multi-scan
_exptl_absorpt_process_details sadabs
_exptl_crystal_colour colourless
_exptl_crystal_density_diffrn 1.667
_exptl_crystal_density_method 'not measured'
_exptl_crystal_description block
_exptl_crystal_F_000 2544
_exptl_crystal_size_max 0.30
_exptl_crystal_size_mid 0.20
_exptl_crystal_size_min 0.20
_refine_diff_density_max 0.624
_refine_diff_density_min -0.478
_refine_diff_density_rms 0.058
_refine_ls_extinction_method none
_refine_ls_goodness_of_fit_ref 1.113
_refine_ls_hydrogen_treatment constr
_refine_ls_matrix_type full
_refine_ls_number_parameters 352
_refine_ls_number_reflns 4424
_refine_ls_number_restraints 33
_refine_ls_restrained_S_all 1.139
_refine_ls_R_factor_all 0.0427
_refine_ls_R_factor_gt 0.0342
_refine_ls_shift/su_max 0.001
_refine_ls_shift/su_mean 0.000
_refine_ls_structure_factor_coef Fsqd
_refine_ls_weighting_details 'calc w=1/[\s^2^(Fo^2^)+(0.0216P)^2^+8.1819P] where P=(Fo^2^+2Fc^2^)/3'
_refine_ls_weighting_scheme calc
_refine_ls_wR_factor_gt 0.0692
_refine_ls_wR_factor_ref 0.0722
_reflns_number_gt 3770
_reflns_number_total 4424
_reflns_threshold_expression >2sigma(I)
_cod_data_source_file c4dt03271c2.cif
_cod_data_source_block 4
_cod_depositor_comments 'Adding full bibliography for 7033276--7033280.cif.'
_cod_original_cell_volume 5036.7(17)
_cod_original_sg_symbol_H-M 'C 2/c'
_cod_database_code 7033277

loop_
_symmetry_equiv_pos_as_xyz
'x, y, z'
'-x, y, -z+1/2'
'x+1/2, y+1/2, z'
'-x+1/2, y+1/2, -z+1/2'
'-x, -y, -z'
'x, -y, z-1/2'
'-x+1/2, -y+1/2, -z'
'x+1/2, -y+1/2, z-1/2'

loop_
_atom_site_label
_atom_site_type_symbol
_atom_site_fract_x
_atom_site_fract_y
_atom_site_fract_z
_atom_site_U_iso_or_equiv
_atom_site_adp_type
_atom_site_occupancy
_atom_site_symmetry_multiplicity
_atom_site_calc_flag
_atom_site_refinement_flags
Cd1 Cd 0.504227(16) 0.414169(17) 0.402107(10) 0.03865(9) Uani 1 1 d .
C1 C 0.6019(2) 0.2030(3) 0.37668(14) 0.0458(9) Uani 1 1 d .
H1 H 0.5433 0.1827 0.3614 0.055 Uiso 1 1 calc R
C2 C 0.6721(3) 0.1375(3) 0.37391(14) 0.0482(9) Uani 1 1 d .
C3 C 0.7581(3) 0.1664(3) 0.39789(16) 0.0606(11) Uani 1 1 d .
H3 H 0.8070 0.1239 0.3972 0.073 Uiso 1 1 calc R
C4 C 0.7711(3) 0.2585(3) 0.42282(18) 0.0670(12) Uani 1 1 d .
H4 H 0.8289 0.2785 0.4398 0.080 Uiso 1 1 calc R
C5 C 0.6988(2) 0.3206(3) 0.42263(15) 0.0526(10) Uani 1 1 d .
H5 H 0.7090 0.3839 0.4388 0.063 Uiso 1 1 calc R
C6 C 0.6543(3) 0.0410(3) 0.34253(15) 0.0594(11) Uani 1 1 d .
H6A H 0.7050 -0.0053 0.3521 0.071 Uiso 1 1 calc R
H6B H 0.6003 0.0077 0.3488 0.071 Uiso 1 1 calc R
C7 C 0.6248(3) -0.0019(3) 0.25041(16) 0.0567(10) Uani 1 1 d .
C8 C 0.6087(3) 0.0347(4) 0.19971(18) 0.0753(13) Uani 1 1 d .
H8 H 0.6103 0.1042 0.1937 0.090 Uiso 1 1 calc R
C9 C 0.5903(4) -0.0310(4) 0.15791(19) 0.0845(15) Uani 1 1 d .
H9 H 0.5793 -0.0062 0.1235 0.101 Uiso 1 1 calc R
C10 C 0.5882(4) -0.1324(4) 0.16668(19) 0.0861(16) Uani 1 1 d .
H10 H 0.5747 -0.1771 0.1383 0.103 Uiso 1 1 calc R
C11 C 0.6059(4) -0.1687(3) 0.2168(2) 0.0821(14) Uani 1 1 d U
C12 C 0.6245(3) -0.1047(3) 0.26019(16) 0.0634(11) Uani 1 1 d .
H12 H 0.6363 -0.1301 0.2945 0.076 Uiso 1 1 calc R
C13 C 0.6370(4) -0.3262(3) 0.26599(17) 0.0802(14) Uani 1 1 d U
H13A H 0.6040 -0.3112 0.2934 0.096 Uiso 1 1 calc R
H13B H 0.7001 -0.3087 0.2789 0.096 Uiso 1 1 calc R
C14 C 0.6280(3) -0.4382(3) 0.25140(15) 0.0528(9) Uani 1 1 d .
C15 C 0.6607(3) -0.5143(4) 0.28661(16) 0.0617(11) Uani 1 1 d .
H15 H 0.6902 -0.4988 0.3210 0.074 Uiso 1 1 calc R
C16 C 0.6491(3) -0.6133(3) 0.27034(16) 0.0646(11) Uani 1 1 d .
H16 H 0.6714 -0.6659 0.2934 0.077 Uiso 1 1 calc R
C17 C 0.6041(3) -0.6343(3) 0.21949(16) 0.0556(10) Uani 1 1 d .
H17 H 0.5966 -0.7018 0.2089 0.067 Uiso 1 1 calc R
C18 C 0.5838(3) -0.4665(3) 0.20120(15) 0.0509(9) Uani 1 1 d .
H18 H 0.5614 -0.4152 0.1773 0.061 Uiso 1 1 calc R
C19 C 0.3405(2) 0.3338(3) 0.41978(14) 0.0442(8) Uani 1 1 d .
C20 C 0.2498(2) 0.3175(2) 0.43348(13) 0.0370(7) Uani 1 1 d .
C21 C 0.2161(2) 0.3863(2) 0.46504(14) 0.0439(8) Uani 1 1 d .
H21 H 0.2484 0.4449 0.4770 0.053 Uiso 1 1 calc R
C22 C 0.1343(2) 0.3670(3) 0.47838(14) 0.0434(8) Uani 1 1 d .
C23 C 0.0839(2) 0.2820(3) 0.46129(13) 0.0408(8) Uani 1 1 d .
H23 H 0.0283 0.2711 0.4705 0.049 Uiso 1 1 calc R
C24 C 0.1177(2) 0.2129(2) 0.43012(12) 0.0364(7) Uani 1 1 d .
C25 C 0.2006(2) 0.2302(2) 0.41685(12) 0.0368(7) Uani 1 1 d .
H25 H 0.2236 0.1827 0.3966 0.044 Uiso 1 1 calc R
C26 C 0.0675(3) 0.1152(3) 0.41425(13) 0.0451(9) Uani 1 1 d .
N1 N 0.61346(19) 0.2943(2) 0.40013(11) 0.0440(7) Uani 1 1 d .
N2 N 0.57102(19) -0.5620(2) 0.18491(12) 0.0467(7) Uani 1 1 d .
N3 N 0.1024(2) 0.4351(3) 0.51583(15) 0.0648(9) Uani 1 1 d .
O1 O 0.6425(2) 0.0707(2) 0.28888(11) 0.0738(9) Uani 1 1 d .
O2 O 0.6015(4) -0.2713(3) 0.22070(15) 0.1286(15) Uani 1 1 d U
O3 O 0.37089(18) 0.2726(2) 0.39237(12) 0.0622(7) Uani 1 1 d .
O4 O 0.38218(17) 0.4139(2) 0.43781(11) 0.0621(7) Uani 1 1 d .
O5 O 0.1460(2) 0.5117(3) 0.52947(17) 0.1098(14) Uani 1 1 d .
O6 O 0.0343(2) 0.4119(2) 0.53144(13) 0.0786(9) Uani 1 1 d .
O7 O 0.10827(18) 0.04507(19) 0.39648(11) 0.0563(7) Uani 1 1 d .
O8 O -0.01231(17) 0.1078(2) 0.42061(10) 0.0558(7) Uani 1 1 d .
O1W O 0.58354(16) 0.4209(2) 0.49278(9) 0.0528(6) Uani 1 1 d .
H1WA H 0.5605 0.3980 0.5177 0.063 Uiso 1 1 d R
H1WB H 0.5992 0.4770 0.5083 0.063 Uiso 1 1 d R

loop_
_atom_site_aniso_label
_atom_site_aniso_U_11
_atom_site_aniso_U_22
_atom_site_aniso_U_33
_atom_site_aniso_U_23
_atom_site_aniso_U_13
_atom_site_aniso_U_12
Cd1 0.03627(14) 0.03076(13) 0.04793(16) -0.00359(12) 0.00658(10) -0.00538(11)
C1 0.046(2) 0.0391(19) 0.049(2) -0.0090(16) 0.0011(17) -0.0031(16)
C2 0.055(2) 0.039(2) 0.048(2) -0.0075(16) 0.0056(18) 0.0050(17)
C3 0.052(2) 0.059(3) 0.067(3) -0.013(2) 0.005(2) 0.015(2)
C4 0.038(2) 0.071(3) 0.085(3) -0.022(2) -0.003(2) 0.004(2)
C5 0.039(2) 0.052(2) 0.065(3) -0.0192(19) 0.0062(18) -0.0032(17)
C6 0.079(3) 0.041(2) 0.055(3) -0.0073(18) 0.008(2) 0.009(2)
C7 0.064(3) 0.050(2) 0.053(2) -0.0101(19) 0.005(2) 0.0123(19)
C8 0.086(3) 0.071(3) 0.065(3) -0.003(2) 0.006(3) 0.017(3)
C9 0.103(4) 0.095(4) 0.051(3) -0.004(3) 0.007(3) 0.019(3)
C10 0.100(4) 0.094(4) 0.057(3) -0.028(3) 0.000(3) 0.016(3)
C11 0.118(4) 0.053(2) 0.069(3) -0.021(2) 0.004(3) 0.006(3)
C12 0.081(3) 0.052(3) 0.053(2) -0.0138(19) 0.003(2) 0.003(2)
C13 0.119(4) 0.065(3) 0.047(2) -0.015(2) -0.003(3) -0.010(3)
C14 0.051(2) 0.061(3) 0.046(2) -0.0061(18) 0.0101(18) 0.0009(19)
C15 0.059(3) 0.088(3) 0.039(2) 0.002(2) 0.0126(19) 0.002(2)
C16 0.071(3) 0.071(3) 0.051(3) 0.020(2) 0.010(2) 0.008(2)
C17 0.057(2) 0.046(2) 0.063(3) 0.0043(19) 0.009(2) 0.0052(19)
C18 0.053(2) 0.047(2) 0.048(2) -0.0005(17) -0.0001(18) 0.0069(18)
C19 0.0388(19) 0.043(2) 0.048(2) 0.0096(17) 0.0042(17) -0.0110(17)
C20 0.0355(18) 0.0339(18) 0.0394(18) 0.0038(14) 0.0027(15) -0.0086(14)
C21 0.0389(19) 0.0326(18) 0.054(2) -0.0024(15) -0.0041(16) -0.0112(15)
C22 0.040(2) 0.0408(19) 0.047(2) -0.0091(16) 0.0040(16) -0.0008(16)
C23 0.0331(18) 0.045(2) 0.0426(19) 0.0001(16) 0.0047(15) -0.0074(15)
C24 0.0374(18) 0.0352(18) 0.0336(17) 0.0010(14) 0.0007(14) -0.0107(14)
C25 0.0414(19) 0.0351(18) 0.0329(17) 0.0008(14) 0.0056(14) -0.0078(14)
C26 0.055(2) 0.043(2) 0.0347(19) 0.0008(16) 0.0038(17) -0.0231(17)
N1 0.0437(17) 0.0357(16) 0.0509(18) -0.0100(13) 0.0064(14) -0.0008(13)
N2 0.0450(17) 0.0409(17) 0.0511(18) -0.0015(14) 0.0030(14) 0.0056(13)
N3 0.052(2) 0.061(2) 0.079(2) -0.0243(19) 0.0081(19) -0.0003(18)
O1 0.119(3) 0.0420(16) 0.0553(17) -0.0074(13) 0.0061(17) 0.0076(16)
O2 0.217(4) 0.058(2) 0.085(2) -0.0254(18) -0.026(3) 0.004(2)
O3 0.0579(17) 0.0480(16) 0.089(2) -0.0020(15) 0.0340(16) -0.0101(13)
O4 0.0498(15) 0.0647(18) 0.0739(18) -0.0155(15) 0.0173(13) -0.0331(14)
O5 0.074(2) 0.095(3) 0.163(4) -0.084(3) 0.030(2) -0.027(2)
O6 0.079(2) 0.075(2) 0.090(2) -0.0162(18) 0.0369(19) 0.0019(18)
O7 0.0645(18) 0.0407(14) 0.0654(17) -0.0115(13) 0.0172(14) -0.0182(13)
O8 0.0507(15) 0.0649(17) 0.0536(15) -0.0095(13) 0.0151(12) -0.0329(13)
O1W 0.0536(15) 0.0611(16) 0.0444(14) -0.0055(12) 0.0118(12) 0.0003(13)

loop_
_atom_type_symbol
_atom_type_description
_atom_type_scat_dispersion_real
_atom_type_scat_dispersion_imag
_atom_type_scat_source
C C 0.0033 0.0016 'International Tables Vol C Tables 4.2.6.8 and 6.1.1.4'
H H 0.0000 0.0000 'International Tables Vol C Tables 4.2.6.8 and 6.1.1.4'
N N 0.0061 0.0033 'International Tables Vol C Tables 4.2.6.8 and 6.1.1.4'
O O 0.0106 0.0060 'International Tables Vol C Tables 4.2.6.8 and 6.1.1.4'
Cd Cd -0.8075 1.2024 'International Tables Vol C Tables 4.2.6.8 and 6.1.1.4'

loop_
_geom_angle_atom_site_label_1
_geom_angle_atom_site_label_2
_geom_angle_atom_site_label_3
_geom_angle
_geom_angle_site_symmetry_1
_geom_angle_site_symmetry_3
O4 Cd1 N1 132.10(10) . .
O4 Cd1 N2 97.12(11) . 2_665
N1 Cd1 N2 106.22(10) . 2_665
O4 Cd1 O7 130.31(9) . 3
N1 Cd1 O7 90.53(10) . 3
N2 Cd1 O7 92.17(10) 2_665 3
O4 Cd1 O1W 83.14(9) . .
N1 Cd1 O1W 80.44(9) . .
N2 Cd1 O1W 170.10(9) 2_665 .
O7 Cd1 O1W 80.30(9) 3 .
O4 Cd1 O8 78.83(9) . 3
N1 Cd1 O8 140.55(9) . 3
N2 Cd1 O8 89.99(9) 2_665 3
O7 Cd1 O8 52.38(8) 3 3
O1W Cd1 O8 80.33(8) . 3
N1 C1 C2 123.7(3) . .
N1 C1 H1 118.1 . .
C2 C1 H1 118.1 . .
C3 C2 C1 117.9(3) . .
C3 C2 C6 121.6(3) . .
C1 C2 C6 120.3(3) . .
C4 C3 C2 119.2(4) . .
C4 C3 H3 120.4 . .
C2 C3 H3 120.4 . .
C5 C4 C3 119.6(4) . .
C5 C4 H4 120.2 . .
C3 C4 H4 120.2 . .
N1 C5 C4 122.8(3) . .
N1 C5 H5 118.6 . .
C4 C5 H5 118.6 . .
O1 C6 C2 105.6(3) . .
O1 C6 H6A 110.6 . .
C2 C6 H6A 110.6 . .
O1 C6 H6B 110.6 . .
C2 C6 H6B 110.6 . .
H6A C6 H6B 108.8 . .
O1 C7 C8 114.9(4) . .
O1 C7 C12 124.1(4) . .
C8 C7 C12 120.9(4) . .
C9 C8 C7 120.1(5) . .
C9 C8 H8 120.0 . .
C7 C8 H8 120.0 . .
C10 C9 C8 119.9(5) . .
C10 C9 H9 120.1 . .
C8 C9 H9 120.1 . .
C9 C10 C11 120.0(5) . .
C9 C10 H10 120.0 . .
C11 C10 H10 120.0 . .
C10 C11 O2 114.8(4) . .
C10 C11 C12 121.9(5) . .
O2 C11 C12 123.3(5) . .
C7 C12 C11 117.1(4) . .
C7 C12 H12 121.4 . .
C11 C12 H12 121.4 . .
O2 C13 C14 107.3(3) . .
O2 C13 H13A 110.3 . .
C14 C13 H13A 110.3 . .
O2 C13 H13B 110.3 . .
C14 C13 H13B 110.3 . .
H13A C13 H13B 108.5 . .
C15 C14 C18 117.6(4) . .
C15 C14 C13 122.7(4) . .
C18 C14 C13 119.6(4) . .
C16 C15 C14 119.0(4) . .
C16 C15 H15 120.5 . .
C14 C15 H15 120.5 . .
C15 C16 C17 119.4(4) . .
C15 C16 H16 120.3 . .
C17 C16 H16 120.3 . .
N2 C17 C16 122.7(4) . .
N2 C17 H17 118.6 . .
C16 C17 H17 118.6 . .
N2 C18 C14 124.3(4) . .
N2 C18 H18 117.9 . .
C14 C18 H18 117.9 . .
O3 C19 O4 122.9(3) . .
O3 C19 C20 121.0(3) . .
O4 C19 C20 116.1(3) . .
C21 C20 C25 119.0(3) . .
C21 C20 C19 120.8(3) . .
C25 C20 C19 120.1(3) . .
C22 C21 C20 119.2(3) . .
C22 C21 H21 120.4 . .
C20 C21 H21 120.4 . .
C23 C22 C21 122.5(3) . .
C23 C22 N3 118.1(3) . .
C21 C22 N3 119.2(3) . .
C22 C23 C24 118.4(3) . .
C22 C23 H23 120.8 . .
C24 C23 H23 120.8 . .
C23 C24 C25 120.1(3) . .
C23 C24 C26 119.6(3) . .
C25 C24 C26 120.1(3) . .
C24 C25 C20 120.8(3) . .
C24 C25 H25 119.6 . .
C20 C25 H25 119.6 . .
O7 C26 O8 123.6(3) . .
O7 C26 C24 118.2(3) . .
O8 C26 C24 118.2(3) . .
C1 N1 C5 116.7(3) . .
C1 N1 Cd1 127.0(2) . .
C5 N1 Cd1 116.3(2) . .
C18 N2 C17 117.1(3) . .
C18 N2 Cd1 116.4(2) . 2_645
C17 N2 Cd1 126.5(3) . 2_645
O5 N3 O6 123.7(4) . .
O5 N3 C22 117.6(4) . .
O6 N3 C22 118.7(3) . .
C7 O1 C6 119.1(3) . .
C11 O2 C13 124.5(4) . .
C19 O4 Cd1 103.8(2) . .
C26 O7 Cd1 97.5(2) . 3_445
C26 O8 Cd1 85.4(2) . 3_445
Cd1 O1W H1WA 121.9 . .
Cd1 O1W H1WB 121.7 . .
H1WA O1W H1WB 94.0 . .

loop_
_geom_bond_atom_site_label_1
_geom_bond_atom_site_label_2
_geom_bond_distance
_geom_bond_site_symmetry_2
Cd1 O4 2.230(3) .
Cd1 N1 2.292(3) .
Cd1 N2 2.322(3) 2_665
Cd1 O7 2.358(2) 3
Cd1 O1W 2.403(2) .
Cd1 O8 2.616(3) 3
C1 N1 1.342(4) .
C1 C2 1.380(5) .
C1 H1 0.9300 .
C2 C3 1.371(5) .
C2 C6 1.502(5) .
C3 C4 1.368(5) .
C3 H3 0.9300 .
C4 C5 1.364(5) .
C4 H4 0.9300 .
C5 N1 1.344(4) .
C5 H5 0.9300 .
C6 O1 1.418(5) .
C6 H6A 0.9700 .
C6 H6B 0.9700 .
C7 O1 1.365(4) .
C7 C8 1.371(6) .
C7 C12 1.377(5) .
C8 C9 1.368(6) .
C8 H8 0.9300 .
C9 C10 1.355(7) .
C9 H9 0.9300 .
C10 C11 1.356(7) .
C10 H10 0.9300 .
C11 O2 1.358(6) .
C11 C12 1.385(6) .
C12 H12 0.9300 .
C13 O2 1.386(5) .
C13 C14 1.521(6) .
C13 H13A 0.9700 .
C13 H13B 0.9700 .
C14 C15 1.374(5) .
C14 C18 1.382(5) .
C15 C16 1.370(6) .
C15 H15 0.9300 .
C16 C17 1.377(6) .
C16 H16 0.9300 .
C17 N2 1.331(5) .
C17 H17 0.9300 .
C18 N2 1.327(4) .
C18 H18 0.9300 .
C19 O3 1.226(4) .
C19 O4 1.266(4) .
C19 C20 1.501(5) .
C20 C21 1.387(5) .
C20 C25 1.388(4) .
C21 C22 1.374(5) .
C21 H21 0.9300 .
C22 C23 1.374(5) .
C22 N3 1.475(5) .
C23 C24 1.383(5) .
C23 H23 0.9300 .
C24 C25 1.386(4) .
C24 C26 1.506(4) .
C25 H25 0.9300 .
C26 O7 1.250(4) .
C26 O8 1.255(4) .
N2 Cd1 2.322(3) 2_645
N3 O5 1.216(4) .
N3 O6 1.220(4) .
O7 Cd1 2.358(2) 3_445
O8 Cd1 2.616(3) 3_445
O1W H1WA 0.8500 .
O1W H1WB 0.8499 .

loop_
_geom_hbond_atom_site_label_D
_geom_hbond_atom_site_label_H
_geom_hbond_atom_site_label_A
_geom_hbond_distance_DH
_geom_hbond_distance_HA
_geom_hbond_distance_DA
_geom_hbond_angle_DHA
_geom_hbond_site_symmetry_A
O1W H1WA O8 0.85 1.89 2.711(3) 161.2 7_556
O1W H1WB O4 0.85 1.98 2.799(4) 161.2 5_666
C5 H5 O5 0.93 2.57 3.269(5) 132.2 5_666
C15 H15 O7 0.93 2.59 3.207(5) 124.2 3_545
C18 H18 O8 0.93 2.51 3.262(5) 138.6 4_545

loop_
_geom_torsion_atom_site_label_1
_geom_torsion_atom_site_label_2
_geom_torsion_atom_site_label_3
_geom_torsion_atom_site_label_4
_geom_torsion
_geom_torsion_site_symmetry_1
_geom_torsion_site_symmetry_4
N1 C1 C2 C3 2.0(6) . .
N1 C1 C2 C6 -174.2(3) . .
C1 C2 C3 C4 -0.8(6) . .
C6 C2 C3 C4 175.4(4) . .
C2 C3 C4 C5 -1.2(7) . .
C3 C4 C5 N1 2.1(7) . .
C3 C2 C6 O1 -99.7(4) . .
C1 C2 C6 O1 76.3(5) . .
O1 C7 C8 C9 179.9(4) . .
C12 C7 C8 C9 1.3(7) . .
C7 C8 C9 C10 -0.2(8) . .
C8 C9 C10 C11 -1.1(9) . .
C9 C10 C11 O2 179.8(5) . .
C9 C10 C11 C12 1.4(9) . .
O1 C7 C12 C11 -179.5(4) . .
C8 C7 C12 C11 -1.1(7) . .
C10 C11 C12 C7 -0.3(8) . .
O2 C11 C12 C7 -178.5(5) . .
O2 C13 C14 C15 176.8(4) . .
O2 C13 C14 C18 -4.6(6) . .
C18 C14 C15 C16 0.9(6) . .
C13 C14 C15 C16 179.5(4) . .
C14 C15 C16 C17 -0.9(6) . .
C15 C16 C17 N2 0.1(6) . .
C15 C14 C18 N2 -0.1(6) . .
C13 C14 C18 N2 -178.8(4) . .
O3 C19 C20 C21 179.2(3) . .
O4 C19 C20 C21 -1.3(5) . .
O3 C19 C20 C25 2.5(5) . .
O4 C19 C20 C25 -177.9(3) . .
C25 C20 C21 C22 -0.9(5) . .
C19 C20 C21 C22 -177.6(3) . .
C20 C21 C22 C23 -0.5(5) . .
C20 C21 C22 N3 174.4(3) . .
C21 C22 C23 C24 0.9(5) . .
N3 C22 C23 C24 -174.1(3) . .
C22 C23 C24 C25 0.1(5) . .
C22 C23 C24 C26 175.3(3) . .
C23 C24 C25 C20 -1.5(5) . .
C26 C24 C25 C20 -176.7(3) . .
C21 C20 C25 C24 1.9(5) . .
C19 C20 C25 C24 178.6(3) . .
C23 C24 C26 O7 -164.4(3) . .
C25 C24 C26 O7 10.8(5) . .
C23 C24 C26 O8 14.2(5) . .
C25 C24 C26 O8 -170.6(3) . .
C2 C1 N1 C5 -1.2(5) . .
C2 C1 N1 Cd1 175.2(3) . .
C4 C5 N1 C1 -0.9(6) . .
C4 C5 N1 Cd1 -177.7(3) . .
O4 Cd1 N1 C1 64.3(3) . .
N2 Cd1 N1 C1 -51.6(3) 2_665 .
O7 Cd1 N1 C1 -144.0(3) 3 .
O1W Cd1 N1 C1 135.9(3) . .
O8 Cd1 N1 C1 -162.3(2) 3 .
O4 Cd1 N1 C5 -119.3(3) . .
N2 Cd1 N1 C5 124.8(3) 2_665 .
O7 Cd1 N1 C5 32.4(3) 3 .
O1W Cd1 N1 C5 -47.7(3) . .
O8 Cd1 N1 C5 14.1(3) 3 .
C14 C18 N2 C17 -0.6(6) . .
C14 C18 N2 Cd1 -179.2(3) . 2_645
C16 C17 N2 C18 0.6(6) . .
C16 C17 N2 Cd1 179.1(3) . 2_645
C23 C22 N3 O5 -177.8(4) . .
C21 C22 N3 O5 7.0(6) . .
C23 C22 N3 O6 2.3(5) . .
C21 C22 N3 O6 -172.9(4) . .
C8 C7 O1 C6 176.0(4) . .
C12 C7 O1 C6 -5.4(6) . .
C2 C6 O1 C7 -179.8(3) . .
C10 C11 O2 C13 164.0(6) . .
C12 C11 O2 C13 -17.6(9) . .
C14 C13 O2 C11 -173.0(5) . .
O3 C19 O4 Cd1 4.7(4) . .
C20 C19 O4 Cd1 -174.9(2) . .
N1 Cd1 O4 C19 -52.7(3) . .
N2 Cd1 O4 C19 66.8(2) 2_665 .
O7 Cd1 O4 C19 165.8(2) 3 .
O1W Cd1 O4 C19 -123.1(2) . .
O8 Cd1 O4 C19 155.4(2) 3 .
O8 C26 O7 Cd1 -11.9(4) . 3_445
C24 C26 O7 Cd1 166.6(2) . 3_445
O7 C26 O8 Cd1 10.6(3) . 3_445
C24 C26 O8 Cd1 -167.8(3) . 3_445
